data_2004188
loop_
_publ_author_name
'Tian, Y.-P.'
'Duan, C.-Y.'
'Xu, X.-X.'
'You, X.-Z.'

_publ_section_title
;
 Screw-Chain Structure of 1,10-Phenanthroline Hydrate,
 C~12~H~8~N~2~.H~2~O
;
_journal_issue 11
_journal_name_full 'Acta Crystallographica Section C'
_journal_page_first 2309
_journal_page_last 2312
_journal_paper_doi 10.1107/S010827019500549X
_journal_volume 51
_journal_year 1995
_chemical_formula_sum 'C12 H10 N2 O'
_chemical_formula_weight 198.2
_symmetry_cell_setting trigonal
_symmetry_space_group_name_Hall 'P 31'
_symmetry_space_group_name_H-M 'P 31'
_atom_type_scat_source 'IntTabIV Table 2.2B'
_cell_angle_alpha 90
_cell_angle_beta 90
_cell_angle_gamma 120
_cell_formula_units_Z 9
_cell_length_a 17.833(3)
_cell_length_b 17.833(3)
_cell_length_c 8.5430(10)
_cell_measurement_reflns_used 25
_cell_measurement_temperature 296
_cell_measurement_theta_max 15
_cell_measurement_theta_min 13
_cell_volume 2352.8(6)
_diffrn_measurement_device 'Siemens R3m/V'
_diffrn_measurement_method \w
_diffrn_radiation_type MoK\a
_diffrn_radiation_wavelength 0.71073
_diffrn_reflns_av_R_equivalents 0.008
_diffrn_reflns_limit_h_max 0
_diffrn_reflns_limit_h_min -21
_diffrn_reflns_limit_k_max 18
_diffrn_reflns_limit_k_min 0
_diffrn_reflns_limit_l_max 10
_diffrn_reflns_limit_l_min -10
_diffrn_reflns_number 3081
_diffrn_reflns_theta_max 25.0
_diffrn_standards_decay_% 2.7
_diffrn_standards_interval_count 100
_diffrn_standards_number 10
_exptl_absorpt_coefficient_mu 0.077
_exptl_absorpt_correction_T_max 0.978
_exptl_absorpt_correction_T_min 0.923
_exptl_absorpt_correction_type integration
_exptl_crystal_colour 'pale yellow'
_exptl_crystal_density_diffrn 1.259
_exptl_crystal_description prism
_exptl_crystal_size_max 0.45
_exptl_crystal_size_mid 0.35
_exptl_crystal_size_min 0.30
_refine_diff_density_max 0.31
_refine_diff_density_min -0.22
_refine_ls_goodness_of_fit_obs 1.77
_refine_ls_hydrogen_treatment 'H atoms refined as riding model, fixed U~iso~'
_refine_ls_number_parameters 405
_refine_ls_number_reflns 1315
_refine_ls_R_factor_obs 0.07
_refine_ls_shift/esd_max 0.048
_refine_ls_structure_factor_coef Fsqd
_refine_ls_weighting_details 'w = 1/[\s^2^(F)+0.0002F^2^]'
_refine_ls_weighting_scheme calc
_refine_ls_wR_factor_obs 0.061
_reflns_number_observed 1315
_reflns_number_total 3067
_reflns_observed_criterion F>4\s(F)
_cod_data_source_file ta1000.cif
_cod_data_source_block ta1000a

loop_
_cod_changelog_entry_id
_cod_changelog_entry_author
_cod_changelog_entry_date
_cod_changelog_entry_text
1 'cif_fix_values 3143 2015-03-26 13:38:13Z robertas' 2015-04-02T14:22:18+03:00
;
The following automatic conversions were performed:

'_refine_ls_weighting_scheme' value '1/[\s^2^(F)+0.0002F^2^]' was
changed to 'calc'. New tag '_refine_ls_weighting_details' was
created. The value of the new tag was set to 'w =
1/[\s^2^(F)+0.0002F^2^]'.

Automatic conversion script
Id: cif_fix_values 3143 2015-03-26 13:38:13Z robertas 
;
2 'Steef Boerrigter' 2023-02-22T10:07:00+02:00
;Corrected space group operators:
added missing 3-fold axis operator to complete the group  -x+y,-x,2/3+z
;
3 'Saulius Gra\<zulis' 2023-02-24T11:08:49+02:00
;Converting _cod_depositor_comments to the _cod_changelog_entry_... loop.
;

_cod_original_cell_volume 2352.9(7)
_cod_database_code 2004188

loop_
_symmetry_equiv_pos_as_xyz
x,y,z
-y,x-y,1/3+z
-x+y,-x,2/3+z

loop_
_atom_site_label
_atom_site_fract_x
_atom_site_fract_y
_atom_site_fract_z
_atom_site_U_iso_or_equiv
N(1) .5481(7) .7688(7) -.0869(18) .064(6)
C(2) .5617(14) .7448(10) -0.230(2) .086(12)
C(3) .6438(15) .7639(14) -0.282(3) .107(16)
C(4) .7132(13) .8080(12) -0.189(3) .101(14)
C(5) .7057(12) .8359(10) -.038(3) .075(11)
C(6) .7786(12) .8859(13) .063(3) .097(12)
C(7) .7682(13) .9121(12) .204(3) .109(12)
C(8) .6859(12) .8877(9) .257(3) .081(10)
C(9) .6682(15) .9100(10) .412(3) .100(12)
C(10) .5851(16) .8847(13) .451(3) .104(14)
C(11) .5203(12) .8372(10) .344(2) .095(12)
N(12) .5306(9) .8143(7) .2107 .072(8)
C(13) .6109(11) .8413(9) .167(2) .058(9)
C(14) .6202(10) .8135(9) .005(2) .062(9)
N(15) .8636(7) .3837(8) -0.111(2) .067(7)
C(16) .8561(11) .3518(9) -0.254(2) .075(10)
C(17) .9280(13) .3637(11) -0.344(2) .083(12)
C(18) 1.0071(12) .4115(11) -0.282(3) .082(12)
C(19) 1.0167(10) .4435(9) -0.131(2) .063(9)
C(20) 1.1022(10) .4953(9) -.067(2) .072(9)
C(21) 1.1131(10) .5298(9) .077(2) .082(10)
C(22) 1.0407(10) .5174(9) .172(2) .065(9)
C(23) 1.0456(11) .5502(10) .319(2) .086(11)
C(24) .9705(16) .5307(12) .397(2) .094(13)
C(25) .8903(11) .4760(12) .328(2) .078(11)
N(26) .8828(7) .4436(7) .190(2) .062(7)
C(27) .9541(11) .4636(9) .110(2) .055(9)
C(28) .9428(10) .4289(9) -.046(2) .063(9)
N(29) .2151(9) .0801(9) -.052(2) .081(9)
C(30) .2192(14) .0551(12) -0.199(3) .105(13)
C(31) .301(2) .0908(17) -0.281(3) .117(19)
C(32) .3734(16) .1511(18) -0.209(3) .13(2)
C(33) .3750(13) .1809(14) -.063(3) .096(14)
C(34) .4494(11) .2454(14) .019(3) .109(14)
C(35) .4399(14) .2713(12) .163(3) .113(14)
C(36) .3631(12) .2343(11) .247(3) .076(10)
C(37) .3528(13) .2587(11) .392(3) .092(12)
C(38) .2752(16) .2228(14) .461(2) .100(14)
C(39) .2030(11) .1548(11) .381(3) .086(11)
N(40) .2095(9) .1285(8) .241(2) .072(8)
C(41) .2853(11) .1689(10) .169(2) .068(9)
C(42) .2923(13) .1422(10) .013(2) .073(11)
O(1) .3649(6) .6982(6) .007(2) .092(6)
O(2) .0341(6) .0165(6) .102(2) .103(6)
O(3) .6981(5) .3352(5) .086(2) .081(5)
H(2) .5129 .7135 -0.2983 .080
H(3) .6506 .7458 -0.3847 .080
H(4) .7690 .8204 -0.2264 .080
H(6) .8356 .9004 .0288 .080
H(7) .8177 .9481 .2678 .080
H(9) .7145 .9423 .4846 .080
H(10) .5715 .8991 .5515 .080
H(11) .4622 .8204 .3748 .080
H(16) .7993 .3190 -0.2985 .080
H(17) .9204 .3385 -0.4467 .080
H(18) 1.0575 .4236 -0.3419 .080
H(20) 1.1518 .5055 -0.1280 .080
H(21) 1.1707 .5636 .1179 .080
H(23) 1.1009 .5867 .3665 .080
H(24) .9732 .5543 .4990 .080
H(25) .8387 .4620 .3854 .080
H(30) .1672 .0127 -0.2497 .080
H(31) .3035 .0719 -0.3849 .080
H(32) .4272 .1743 -0.2647 .080
H(34) .5059 .2702 -0.0273 .080
H(35) .4900 .3189 .2096 .080
H(37) .4025 .3029 .4458 .080
H(38) .2683 .2420 .5626 .080
H(39) .1474 .1270 .4317 .080

loop_
_geom_angle_atom_site_label_1
_geom_angle_atom_site_label_2
_geom_angle_atom_site_label_3
_geom_angle
_geom_angle_publ_flag
C(2) N(1) C(14) 116.0(16) yes
C(2) C(3) C(4) 120.(2) yes
C(4) C(5) C(6) 123.(2) yes
C(6) C(5) C(14) 122.(2) yes
C(6) C(7) C(8) 119.7(19) yes
C(7) C(8) C(13) 124.(2) yes
C(8) C(9) C(10) 118.7(19) yes
C(10) C(11) N(12) 126.(2) yes
C(8) C(13) N(12) 127.4(17) yes
N(12) C(13) C(14) 114.6(13) yes
N(1) C(14) C(13) 119.6(16) yes
C(16) N(15) C(28) 119.2(16) yes
C(16) C(17) C(18) 117.5(18) yes
C(18) C(19) C(20) 119.3(17) yes
C(20) C(19) C(28) 121.0(17) yes
C(20) C(21) C(22) 122.0(14) yes
C(21) C(22) C(27) 118.0(16) yes
C(22) C(23) C(24) 119.3(16) yes
C(24) C(25) N(26) 122.7(19) yes
C(22) C(27) N(26) 123.5(17) yes
N(26) C(27) C(28) 116.8(14) yes
N(15) C(28) C(27) 121.2(17) yes
C(30) N(29) C(42) 116.2(16) yes
C(30) C(31) C(32) 119.(2) yes
C(32) C(33) C(34) 127.(2) yes
C(34) C(33) C(42) 119.(2) yes
C(34) C(35) C(36) 124.8(18) yes
C(35) C(36) C(41) 118.(2) yes
C(36) C(37) C(38) 121.8(17) yes
C(38) C(39) N(40) 122.6(17) yes
C(36) C(41) N(40) 121.7(18) yes
N(40) C(41) C(42) 119.1(14) yes
N(29) C(42) C(41) 114.8(17) yes
N(1) C(2) C(3) 122.7(17) yes
C(3) C(4) C(5) 122.(2) yes
C(4) C(5) C(14) 114.5(17) yes
C(5) C(6) C(7) 121.(2) yes
C(7) C(8) C(9) 123.4(19) yes
C(9) C(8) C(13) 112.6(19) yes
C(9) C(10) C(11) 119.(2) yes
C(11) N(12) C(13) 116.4(14) yes
C(8) C(13) C(14) 117.9(17) yes
N(1) C(14) C(5) 125.2(17) yes
C(5) C(14) C(13) 115.2(15) yes
N(15) C(16) C(17) 123.3(15) yes
C(17) C(18) C(19) 120.(2) yes
C(18) C(19) C(28) 119.6(15) yes
C(19) C(20) C(21) 120.3(17) yes
C(21) C(22) C(23) 126.0(15) yes
C(23) C(22) C(27) 115.9(17) yes
C(23) C(24) C(25) 120.0(19) yes
C(25) N(26) C(27) 118.5(13) yes
C(22) C(27) C(28) 119.7(16) yes
N(15) C(28) C(19) 119.9(17) yes
C(19) C(28) C(27) 118.9(15) yes
N(29) C(30) C(31) 121.1(17) yes
C(31) C(32) C(33) 124.(2) yes
C(32) C(33) C(42) 114.4(18) yes
C(33) C(34) C(35) 119.6(19) yes
C(35) C(36) C(37) 125.5(17) yes
C(37) C(36) C(41) 116.7(18) yes
C(37) C(38) C(39) 118.(2) yes
C(39) N(40) C(41) 118.8(13) yes
C(36) C(41) C(42) 119.0(17) yes
N(29) C(42) C(33) 125.5(19) yes
C(33) C(42) C(41) 119.7(16) yes

loop_
_geom_bond_atom_site_label_1
_geom_bond_atom_site_label_2
_geom_bond_distance
_geom_bond_publ_flag
N(1) C(2) 1.36(2) yes
C(2) C(3) 1.40(4) yes
C(4) C(5) 1.42(3) yes
C(5) C(14) 1.42(3) yes
C(7) C(8) 1.38(3) yes
C(8) C(13) 1.40(3) yes
C(10) C(11) 1.38(3) yes
N(12) C(13) 1.32(2) yes
N(15) C(16) 1.33(2) yes
C(16) C(17) 1.42(3) yes
C(18) C(19) 1.38(3) yes
C(19) C(28) 1.41(3) yes
C(21) C(22) 1.45(3) yes
C(22) C(27) 1.45(2) yes
C(24) C(25) 1.40(3) yes
N(26) C(27) 1.32(2) yes
N(29) C(30) 1.34(3) yes
C(30) C(31) 1.45(4) yes
C(32) C(33) 1.35(4) yes
C(33) C(42) 1.43(3) yes
C(35) C(36) 1.39(3) yes
C(36) C(41) 1.45(2) yes
C(38) C(39) 1.43(3) yes
N(40) C(41) 1.33(2) yes
N(1) C(14) 1.37(2) yes
C(3) C(4) 1.34(3) yes
C(5) C(6) 1.44(3) yes
C(6) C(7) 1.34(4) yes
C(8) C(9) 1.46(3) yes
C(9) C(10) 1.36(4) yes
C(11) N(12) 1.26(2) yes
C(13) C(14) 1.51(3) yes
N(15) C(28) 1.35(2) yes
C(17) C(18) 1.34(3) yes
C(19) C(20) 1.44(2) yes
C(20) C(21) 1.35(3) yes
C(22) C(23) 1.37(3) yes
C(23) C(24) 1.38(3) yes
C(25) N(26) 1.29(3) yes
C(27) C(28) 1.44(3) yes
N(29) C(42) 1.38(2) yes
C(31) C(32) 1.35(3) yes
C(33) C(34) 1.43(3) yes
C(34) C(35) 1.35(4) yes
C(36) C(37) 1.35(3) yes
C(37) C(38) 1.34(3) yes
C(39) N(40) 1.31(3) yes
C(41) C(42) 1.44(3) yes
